data_9014018
loop_
_publ_author_name
'Rinaldi, R.'
'Gatta, G. D.'
'Angel, R. J.'

_publ_section_title
;
 Crystal chemistry and low-temperature behavior of datolite:
 a single-crystal X-ray diffraction study
;
_journal_name_full 'American Mineralogist'
_journal_page_first 1413
_journal_page_last 1421
_journal_paper_doi 10.2138/am.2010.3536
_journal_volume 95
_journal_year 2010
_chemical_compound_source 'Sasso Puzzino, Modena, Italy'
_chemical_formula_sum 'B Ca H O5 Si'
_chemical_name_mineral Datolite
_space_group_IT_number 14
_symmetry_space_group_name_Hall '-P 2ybc'
_symmetry_space_group_name_H-M 'P 1 21/c 1'
_cell_angle_alpha 90
_cell_angle_beta 90.165
_cell_angle_gamma 90
_cell_length_a 4.8336
_cell_length_b 7.6076
_cell_length_c 9.6298
_cell_formula_units_Z 4
_cell_volume 354.106
_database_code_amcsd 0017702
_exptl_crystal_density_diffrn 3.001
_cod_original_formula_sum 'Ca B Si O5 H'
_cod_database_code 9014018

loop_
_space_group_symop_operation_xyz
x,y,z
x,1/2-y,1/2+z
-x,1/2+y,1/2-z
-x,-y,-z

loop_
_atom_site_aniso_label
_atom_site_aniso_U_11
_atom_site_aniso_U_22
_atom_site_aniso_U_33
_atom_site_aniso_U_12
_atom_site_aniso_U_13
_atom_site_aniso_U_23
Ca 0.00580 0.00660 0.00620 0.00050 0.00000 -0.00010
B 0.00470 0.00560 0.00570 0.00020 -0.00040 0.00020
Si 0.00400 0.00400 0.00420 0.00050 -0.00040 -0.00040
O1 0.00690 0.00700 0.00750 0.00310 -0.00130 0.00010
O2 0.00560 0.00710 0.00540 -0.00100 0.00040 -0.00220
O3 0.00540 0.00790 0.00470 0.00020 -0.00050 -0.00220
O4 0.00690 0.00390 0.01040 -0.00020 0.00210 0.00100
O5 0.00470 0.00970 0.00740 -0.00100 0.00020 0.00060

loop_
_atom_site_label
_atom_site_fract_x
_atom_site_fract_y
_atom_site_fract_z
_atom_site_U_iso_or_equiv
Ca 0.00828 0.60620 0.16386 0.00620
B 0.56860 0.08940 -0.15918 0.00530
Si 0.46889 0.26612 0.08436 0.00410
O1 0.24000 0.40078 0.03753 0.00710
O2 0.66970 0.19901 -0.04245 0.00600
O3 0.67540 0.33464 0.21044 0.00600
O4 0.31530 0.08795 0.14589 0.00710
O5 0.25860 0.08613 -0.16341 0.00730
H 0.20500 0.05100 -0.09400 0.03700

loop_
_cod_related_entry_id
_cod_related_entry_database
_cod_related_entry_code
1 AMCSD 0017702
